data_2300473
loop_
_publ_author_name
'Tan, Seng Lim'
'Ng, Seik Weng'

_publ_section_title
;
 Does the size of a crystal matter in an X-ray crystal structure analysis
 of a small molecule?
;
_journal_coeditor_code kk5175
_journal_issue 4
_journal_name_full 'Journal of Applied Crystallography'
_journal_page_first 1443
_journal_page_last 1444
_journal_paper_doi 10.1107/S1600576714011297
_journal_volume 47
_journal_year 2014
_chemical_formula_moiety 'Cu (H2 O)2 (C6 H12 N4) (C7 H3 N2 O6)2, 2H2 O'
_chemical_formula_sum 'C20 H26 Cu N8 O16'
_chemical_formula_weight 698.03
_chemical_name_systematic
; 
 Diaquabis(3,5-dinitrobenzoato)[1,3,5,7-
 tetraazatricyclo[3.3.1.1^3,7^]decane]copper(II) dihydrate 
;
_space_group_IT_number 15
_symmetry_cell_setting monoclinic
_symmetry_space_group_name_Hall '-C 2yc'
_symmetry_space_group_name_H-M 'C 1 2/c 1'
_atom_sites_solution_hydrogens geom
_atom_sites_solution_primary direct
_atom_sites_solution_secondary difmap
_audit_creation_method SHELXL-97
_cell_angle_alpha 90.00
_cell_angle_beta 98.069(5)
_cell_angle_gamma 90.00
_cell_formula_units_Z 4
_cell_length_a 23.0144(11)
_cell_length_b 8.9745(5)
_cell_length_c 12.3423(6)
_cell_measurement_reflns_used 4401
_cell_measurement_temperature 100(2)
_cell_measurement_theta_max 27.5150
_cell_measurement_theta_min 3.5200
_cell_volume 2524.0(2)
_computing_cell_refinement 'CrysAlis PRO (Agilent, 2014)'
_computing_data_collection 'CrysAlis PRO (Agilent, 2014)'
_computing_data_reduction 'CrysAlis PRO (Agilent, 2014)'
_computing_molecular_graphics 'X-Seed (Barbour, 2001)'
_computing_publication_material 'publCIF (Westrip, 2010)'
_computing_structure_refinement 'SHELXL-97 (Sheldrick, 2008)'
_computing_structure_solution 'SHELXS-97 (Sheldrick, 2008)'
_diffrn_ambient_temperature 100(2)
_diffrn_detector_area_resol_mean 10.4041
_diffrn_measured_fraction_theta_full 0.999
_diffrn_measured_fraction_theta_max 0.999
_diffrn_measurement_device_type 'Agilent Technologies SuperNova Dual diffractometer with Atlas detector'
_diffrn_measurement_method '\w scan'
_diffrn_radiation_monochromator Mirror
_diffrn_radiation_source 'SuperNova (Mo) X-ray Source'
_diffrn_radiation_type MoK\a
_diffrn_radiation_wavelength 0.71073
_diffrn_reflns_av_R_equivalents 0.0382
_diffrn_reflns_av_sigmaI/netI 0.0358
_diffrn_reflns_limit_h_max 29
_diffrn_reflns_limit_h_min -29
_diffrn_reflns_limit_k_max 10
_diffrn_reflns_limit_k_min -11
_diffrn_reflns_limit_l_max 16
_diffrn_reflns_limit_l_min -16
_diffrn_reflns_number 12138
_diffrn_reflns_theta_full 27.57
_diffrn_reflns_theta_max 27.57
_diffrn_reflns_theta_min 2.88
_diffrn_standards_decay_% 0
_diffrn_standards_interval_count 0
_diffrn_standards_interval_time 0
_diffrn_standards_number 0
_exptl_absorpt_coefficient_mu 0.967
_exptl_absorpt_correction_T_max 0.899
_exptl_absorpt_correction_T_min 0.828
_exptl_absorpt_correction_type gaussian
_exptl_absorpt_process_details 'CrysAlis PRO (Agilent, 2014)'
_exptl_crystal_colour blue
_exptl_crystal_density_diffrn 1.837
_exptl_crystal_density_method 'not measured'
_exptl_crystal_description block
_exptl_crystal_F_000 1436
_exptl_crystal_size_max 0.27
_exptl_crystal_size_mid 0.23
_exptl_crystal_size_min 0.15
_refine_diff_density_max 0.391
_refine_diff_density_min -0.569
_refine_diff_density_rms 0.077
_refine_ls_extinction_method none
_refine_ls_goodness_of_fit_ref 1.013
_refine_ls_hydrogen_treatment mixed
_refine_ls_matrix_type full
_refine_ls_number_parameters 222
_refine_ls_number_reflns 2914
_refine_ls_number_restraints 4
_refine_ls_restrained_S_all 1.013
_refine_ls_R_factor_all 0.0393
_refine_ls_R_factor_gt 0.0311
_refine_ls_shift/su_max 0.001
_refine_ls_shift/su_mean 0.001
_refine_ls_structure_factor_coef Fsqd
_refine_ls_weighting_details 'calc w=1/[\s^2^(Fo^2^)+(0.0374P)^2^+4.1601P] where P=(Fo^2^+2Fc^2^)/3'
_refine_ls_weighting_scheme calc
_refine_ls_wR_factor_gt 0.0752
_refine_ls_wR_factor_ref 0.0815
_reflns_number_gt 2496
_reflns_number_total 2914
_reflns_threshold_expression I>2\s(I)
_cod_data_source_file kk5175sup1.cif
_cod_data_source_block Cu3
_cod_depositor_comments
;
The following automatic conversions were performed:

'_exptl_absorpt_correction_type' value 'Gaussian' changed to
'gaussian' according to
/usr/data/users/saulius/crontab/automatic-downloads/rss-feeds/IUCr/lib/dictionaries/cif_core.dic
dictionary named 'cif_core.dic' version 2.4.2 from 2011-04-26.

Automatic conversion script
Id: cif_fix_values 2281 2013-09-26 08:29:07Z andrius 

 Adding full bibliography for 2300463--2300482.cif.
;
_cod_original_sg_symbol_H-M 'C 2/c'
_cod_database_code 2300473
_cod_database_fobs_code 2300473

loop_
_symmetry_equiv_pos_as_xyz
'x, y, z'
'-x, y, -z+1/2'
'x+1/2, y+1/2, z'
'-x+1/2, y+1/2, -z+1/2'
'-x, -y, -z'
'x, -y, z-1/2'
'-x+1/2, -y+1/2, -z'
'x+1/2, -y+1/2, z-1/2'

loop_
_atom_site_label
_atom_site_type_symbol
_atom_site_fract_x
_atom_site_fract_y
_atom_site_fract_z
_atom_site_U_iso_or_equiv
_atom_site_adp_type
_atom_site_occupancy
_atom_site_symmetry_multiplicity
_atom_site_calc_flag
_atom_site_refinement_flags
Cu1 Cu 0.5000 0.5000 0.5000 0.00723(10) Uani 1 2 d S
O1 O 0.58519(6) 0.51207(14) 0.53213(11) 0.0098(3) Uani 1 1 d .
O2 O 0.61861(6) 0.34911(16) 0.41710(11) 0.0148(3) Uani 1 1 d .
O3 O 0.82854(6) 0.37423(18) 0.37985(11) 0.0206(3) Uani 1 1 d .
O4 O 0.88901(6) 0.47938(16) 0.50754(12) 0.0177(3) Uani 1 1 d .
O5 O 0.80893(6) 0.85982(15) 0.72034(10) 0.0131(3) Uani 1 1 d .
O6 O 0.72396(6) 0.81749(16) 0.77213(11) 0.0157(3) Uani 1 1 d .
O1W O 0.50062(6) 0.72994(16) 0.58486(11) 0.0128(3) Uani 1 1 d D
O2W O 0.59276(7) 0.84125(18) 0.73270(12) 0.0202(3) Uani 1 1 d D
N1 N 0.83935(7) 0.44779(19) 0.46407(13) 0.0119(3) Uani 1 1 d .
N2 N 0.76271(7) 0.79037(18) 0.71585(12) 0.0105(3) Uani 1 1 d .
N3 N 0.50044(6) 0.62971(17) 0.35006(12) 0.0080(3) Uani 1 1 d .
N4 N 0.44664(7) 0.82435(18) 0.23691(12) 0.0097(3) Uani 1 1 d .
C1 C 0.62528(8) 0.4473(2) 0.48766(14) 0.0089(4) Uani 1 1 d .
C2 C 0.68671(8) 0.5043(2) 0.52655(15) 0.0092(4) Uani 1 1 d .
C3 C 0.73359(8) 0.4479(2) 0.48009(14) 0.0100(4) Uani 1 1 d .
H3 H 0.7276 0.3729 0.4253 0.012 Uiso 1 1 calc R
C4 C 0.78935(8) 0.5027(2) 0.51482(15) 0.0098(4) Uani 1 1 d .
C5 C 0.80073(8) 0.6120(2) 0.59422(14) 0.0096(4) Uani 1 1 d .
H5 H 0.8394 0.6470 0.6181 0.012 Uiso 1 1 calc R
C6 C 0.75262(8) 0.6671(2) 0.63662(14) 0.0097(4) Uani 1 1 d .
C7 C 0.69593(8) 0.6159(2) 0.60576(14) 0.0094(4) Uani 1 1 d .
H7 H 0.6641 0.6558 0.6378 0.011 Uiso 1 1 calc R
C8 C 0.5000 0.5370(3) 0.2500 0.0088(5) Uani 1 2 d S
H8A H 0.5351 0.4721 0.2587 0.011 Uiso 0.50 1 calc PR
H8B H 0.4649 0.4721 0.2413 0.011 Uiso 0.50 1 calc PR
C9 C 0.44742(8) 0.7290(2) 0.33332(14) 0.0094(4) Uani 1 1 d .
H9A H 0.4116 0.6667 0.3248 0.011 Uiso 1 1 calc R
H9B H 0.4470 0.7923 0.3989 0.011 Uiso 1 1 calc R
C10 C 0.44667(8) 0.7289(2) 0.14068(14) 0.0095(4) Uani 1 1 d .
H10A H 0.4457 0.7922 0.0748 0.011 Uiso 1 1 calc R
H10B H 0.4108 0.6666 0.1315 0.011 Uiso 1 1 calc R
C11 C 0.5000 0.9165(3) 0.2500 0.0109(5) Uani 1 2 d S
H11A H 0.5003 0.9814 0.3150 0.013 Uiso 0.50 1 calc PR
H11B H 0.4997 0.9814 0.1850 0.013 Uiso 0.50 1 calc PR
H11 H 0.4674(7) 0.743(3) 0.603(2) 0.039(8) Uiso 1 1 d D
H12 H 0.5274(7) 0.758(2) 0.6335(13) 0.013(6) Uiso 1 1 d D
H21 H 0.6107(11) 0.796(3) 0.7861(16) 0.040(8) Uiso 1 1 d D
H22 H 0.5969(15) 0.9328(13) 0.741(3) 0.060(11) Uiso 1 1 d D

loop_
_atom_site_aniso_label
_atom_site_aniso_U_11
_atom_site_aniso_U_22
_atom_site_aniso_U_33
_atom_site_aniso_U_23
_atom_site_aniso_U_13
_atom_site_aniso_U_12
Cu1 0.00485(17) 0.00888(17) 0.00787(16) 0.00002(11) 0.00066(12) -0.00036(11)
O1 0.0063(6) 0.0117(7) 0.0114(6) 0.0012(5) 0.0015(5) -0.0004(5)
O2 0.0109(7) 0.0170(7) 0.0164(7) -0.0063(5) 0.0018(5) -0.0028(5)
O3 0.0137(7) 0.0286(9) 0.0194(7) -0.0132(6) 0.0020(6) 0.0005(6)
O4 0.0068(7) 0.0208(8) 0.0249(8) -0.0085(6) 0.0010(6) -0.0019(5)
O5 0.0116(7) 0.0129(7) 0.0142(6) -0.0007(5) 0.0002(5) -0.0037(5)
O6 0.0125(7) 0.0197(8) 0.0155(7) -0.0060(6) 0.0046(6) 0.0015(6)
O1W 0.0094(7) 0.0153(7) 0.0134(6) -0.0024(5) 0.0007(6) -0.0004(5)
O2W 0.0179(8) 0.0204(9) 0.0202(8) -0.0003(6) -0.0052(6) 0.0026(6)
N1 0.0086(8) 0.0125(8) 0.0147(8) -0.0026(6) 0.0021(6) 0.0001(6)
N2 0.0107(8) 0.0102(8) 0.0098(7) -0.0001(6) -0.0012(6) 0.0013(6)
N3 0.0058(7) 0.0094(8) 0.0088(7) -0.0012(6) 0.0016(6) -0.0003(6)
N4 0.0098(8) 0.0101(8) 0.0095(7) 0.0007(6) 0.0024(6) 0.0001(6)
C1 0.0074(9) 0.0099(9) 0.0095(8) 0.0041(7) 0.0012(7) -0.0004(7)
C2 0.0083(9) 0.0102(9) 0.0086(8) 0.0030(6) -0.0002(7) 0.0001(7)
C3 0.0104(9) 0.0091(9) 0.0100(8) 0.0007(7) 0.0002(7) -0.0002(7)
C4 0.0081(9) 0.0101(9) 0.0118(8) 0.0015(7) 0.0031(7) 0.0015(7)
C5 0.0077(9) 0.0108(9) 0.0098(8) 0.0012(7) -0.0009(7) -0.0009(7)
C6 0.0115(9) 0.0090(9) 0.0082(8) 0.0008(7) 0.0004(7) 0.0002(7)
C7 0.0087(9) 0.0107(9) 0.0092(8) 0.0014(7) 0.0026(7) 0.0007(7)
C8 0.0091(12) 0.0076(12) 0.0096(12) 0.000 0.0013(10) 0.000
C9 0.0081(9) 0.0103(9) 0.0104(8) 0.0005(7) 0.0030(7) 0.0024(7)
C10 0.0072(8) 0.0112(9) 0.0099(8) -0.0008(7) 0.0000(7) 0.0021(7)
C11 0.0106(13) 0.0090(13) 0.0134(12) 0.000 0.0020(10) 0.000

loop_
_atom_type_symbol
_atom_type_description
_atom_type_scat_dispersion_real
_atom_type_scat_dispersion_imag
_atom_type_scat_source
C C 0.0033 0.0016 'International Tables Vol C Tables 4.2.6.8 and 6.1.1.4'
H H 0.0000 0.0000 'International Tables Vol C Tables 4.2.6.8 and 6.1.1.4'
N N 0.0061 0.0033 'International Tables Vol C Tables 4.2.6.8 and 6.1.1.4'
O O 0.0106 0.0060 'International Tables Vol C Tables 4.2.6.8 and 6.1.1.4'
Cu Cu 0.3201 1.2651 'International Tables Vol C Tables 4.2.6.8 and 6.1.1.4'

loop_
_exptl_crystal_face_index_h
_exptl_crystal_face_index_k
_exptl_crystal_face_index_l
_exptl_crystal_face_perp_dist
_exptl_oxdiff_crystal_face_indexfrac_h
_exptl_oxdiff_crystal_face_indexfrac_k
_exptl_oxdiff_crystal_face_indexfrac_l
_exptl_oxdiff_crystal_face_x
_exptl_oxdiff_crystal_face_y
_exptl_oxdiff_crystal_face_z
-21 -10 5 0.0585 -21.0000 -9.9999 4.9999 -0.0069 -1.0177 0.2162
-3 8 14 0.1290 -3.0005 7.9997 14.0002 0.0022 0.4697 0.9096
7 -6 -15 0.1157 7.0005 -5.9998 -15.0002 -0.0058 -0.2695 -0.9512
-23 9 5 0.0993 -23.0015 8.9998 5.0004 -0.7785 0.2043 0.6290
22 -8 -8 0.1024 22.0128 -7.9818 -8.1701 0.6290 -0.1518 -0.7624
6 -4 15 0.1232 6.0007 -4.0001 14.9998 0.7093 -0.1724 0.6381
-11 6 -14 0.1049 -11.0011 6.0000 -13.9997 -0.8826 0.2197 -0.5050
29 5 -4 0.0752 29.0007 5.0000 -4.0001 0.4232 0.8214 -0.3334
6 12 1 0.0883 6.4807 12.3328 1.2294 -0.2738 0.9235 0.2686
14 10 -9 0.0874 13.9997 9.9999 -8.9998 -0.2762 0.9022 -0.3653
-9 12 5 0.0955 -9.0011 11.9997 5.0004 -0.5440 0.6384 0.5793
4 9 -12 0.0777 3.9993 9.0000 -11.9998 -0.5687 0.6695 -0.4600
-21 -6 -9 0.1042 -21.0005 -5.9998 -9.0000 -0.5396 -0.7448 -0.4188

loop_
_geom_angle_atom_site_label_1
_geom_angle_atom_site_label_2
_geom_angle_atom_site_label_3
_geom_angle
_geom_angle_site_symmetry_1
_geom_angle_site_symmetry_3
O1 Cu1 O1 180.000(16) 5_666 .
O1 Cu1 N3 88.94(5) 5_666 .
O1 Cu1 N3 91.06(5) . .
O1 Cu1 N3 91.06(5) 5_666 5_666
O1 Cu1 N3 88.94(5) . 5_666
N3 Cu1 N3 180.0 . 5_666
O1 Cu1 O1W 85.19(5) 5_666 5_666
O1 Cu1 O1W 94.81(5) . 5_666
N3 Cu1 O1W 95.29(5) . 5_666
N3 Cu1 O1W 84.71(5) 5_666 5_666
O1 Cu1 O1W 94.81(5) 5_666 .
O1 Cu1 O1W 85.19(5) . .
N3 Cu1 O1W 84.71(5) . .
N3 Cu1 O1W 95.29(5) 5_666 .
O1W Cu1 O1W 180.00(6) 5_666 .
C1 O1 Cu1 130.86(12) . .
Cu1 O1W H11 108(2) . .
Cu1 O1W H12 123.2(16) . .
H11 O1W H12 112(2) . .
H21 O2W H22 110(3) . .
O4 N1 O3 124.13(16) . .
O4 N1 C4 118.25(15) . .
O3 N1 C4 117.61(15) . .
O5 N2 O6 124.53(16) . .
O5 N2 C6 117.78(15) . .
O6 N2 C6 117.68(15) . .
C8 N3 C10 107.83(12) . 2_655
C8 N3 C9 107.87(12) . .
C10 N3 C9 107.06(14) 2_655 .
C8 N3 Cu1 113.85(12) . .
C10 N3 Cu1 110.58(10) 2_655 .
C9 N3 Cu1 109.39(10) . .
C9 N4 C10 108.42(14) . .
C9 N4 C11 108.95(13) . .
C10 N4 C11 108.82(13) . .
O2 C1 O1 127.05(17) . .
O2 C1 C2 118.84(16) . .
O1 C1 C2 114.10(16) . .
C3 C2 C7 120.08(17) . .
C3 C2 C1 119.42(16) . .
C7 C2 C1 120.46(17) . .
C4 C3 C2 118.91(17) . .
C4 C3 H3 120.5 . .
C2 C3 H3 120.5 . .
C3 C4 C5 123.06(18) . .
C3 C4 N1 119.71(16) . .
C5 C4 N1 117.20(17) . .
C6 C5 C4 116.07(17) . .
C6 C5 H5 122.0 . .
C4 C5 H5 122.0 . .
C5 C6 C7 123.46(17) . .
C5 C6 N2 117.41(16) . .
C7 C6 N2 119.09(16) . .
C6 C7 C2 118.39(17) . .
C6 C7 H7 120.8 . .
C2 C7 H7 120.8 . .
N3 C8 N3 112.0(2) 2_655 .
N3 C8 H8A 109.2 2_655 .
N3 C8 H8A 109.2 . .
N3 C8 H8B 109.2 2_655 .
N3 C8 H8B 109.2 . .
H8A C8 H8B 107.9 . .
N4 C9 N3 112.07(14) . .
N4 C9 H9A 109.2 . .
N3 C9 H9A 109.2 . .
N4 C9 H9B 109.2 . .
N3 C9 H9B 109.2 . .
H9A C9 H9B 107.9 . .
N4 C10 N3 112.23(14) . 2_655
N4 C10 H10A 109.2 . .
N3 C10 H10A 109.2 2_655 .
N4 C10 H10B 109.2 . .
N3 C10 H10B 109.2 2_655 .
H10A C10 H10B 107.9 . .
N4 C11 N4 111.6(2) . 2_655
N4 C11 H11A 109.3 . .
N4 C11 H11A 109.3 2_655 .
N4 C11 H11B 109.3 . .
N4 C11 H11B 109.3 2_655 .
H11A C11 H11B 108.0 . .

loop_
_geom_bond_atom_site_label_1
_geom_bond_atom_site_label_2
_geom_bond_distance
_geom_bond_site_symmetry_2
Cu1 O1 1.9480(13) 5_666
Cu1 O1 1.9480(13) .
Cu1 N3 2.1875(15) .
Cu1 N3 2.1875(15) 5_666
Cu1 O1W 2.3133(14) 5_666
Cu1 O1W 2.3133(14) .
O1 C1 1.277(2) .
O2 C1 1.234(2) .
O3 N1 1.227(2) .
O4 N1 1.226(2) .
O5 N2 1.227(2) .
O6 N2 1.229(2) .
O1W H11 0.836(10) .
O1W H12 0.836(10) .
O2W H21 0.834(10) .
O2W H22 0.832(10) .
N1 C4 1.471(2) .
N2 C6 1.473(2) .
N3 C8 1.488(2) .
N3 C10 1.499(2) 2_655
N3 C9 1.502(2) .
N4 C9 1.464(2) .
N4 C10 1.465(2) .
N4 C11 1.471(2) .
C1 C2 1.516(3) .
C2 C3 1.387(3) .
C2 C7 1.395(3) .
C3 C4 1.385(3) .
C3 H3 0.9500 .
C4 C5 1.385(3) .
C5 C6 1.381(3) .
C5 H5 0.9500 .
C6 C7 1.385(3) .
C7 H7 0.9500 .
C8 N3 1.488(2) 2_655
C8 H8A 0.9900 .
C8 H8B 0.9900 .
C9 H9A 0.9900 .
C9 H9B 0.9900 .
C10 N3 1.499(2) 2_655
C10 H10A 0.9900 .
C10 H10B 0.9900 .
C11 N4 1.471(2) 2_655
C11 H11A 0.9900 .
C11 H11B 0.9900 .

loop_
_geom_hbond_atom_site_label_D
_geom_hbond_atom_site_label_H
_geom_hbond_atom_site_label_A
_geom_hbond_distance_DH
_geom_hbond_distance_HA
_geom_hbond_distance_DA
_geom_hbond_angle_DHA
_geom_hbond_site_symmetry_A
O1w H11 O2 0.84(1) 2.13(2) 2.831(2) 142(3) 5_666
O1w H12 O2w 0.84(1) 1.95(1) 2.782(2) 172(2) .
O2w H21 O2 0.83(1) 2.06(2) 2.841(2) 155(3) 6_566
O2w H22 N4 0.83(1) 2.43(2) 3.173(2) 149(3) 5_676

loop_
_geom_torsion_atom_site_label_1
_geom_torsion_atom_site_label_2
_geom_torsion_atom_site_label_3
_geom_torsion_atom_site_label_4
_geom_torsion
_geom_torsion_site_symmetry_1
_geom_torsion_site_symmetry_4
N3 Cu1 O1 C1 -72.85(15) . .
N3 Cu1 O1 C1 107.15(15) 5_666 .
O1W Cu1 O1 C1 22.55(15) 5_666 .
O1W Cu1 O1 C1 -157.45(15) . .
O1 Cu1 N3 C8 -84.86(9) 5_666 .
O1 Cu1 N3 C8 95.14(9) . .
O1W Cu1 N3 C8 0.22(9) 5_666 .
O1W Cu1 N3 C8 -179.78(9) . .
O1 Cu1 N3 C10 153.57(12) 5_666 2_655
O1 Cu1 N3 C10 -26.43(12) . 2_655
O1W Cu1 N3 C10 -121.36(11) 5_666 2_655
O1W Cu1 N3 C10 58.64(11) . 2_655
O1 Cu1 N3 C9 35.89(11) 5_666 .
O1 Cu1 N3 C9 -144.11(11) . .
O1W Cu1 N3 C9 120.97(11) 5_666 .
O1W Cu1 N3 C9 -59.03(11) . .
Cu1 O1 C1 O2 -6.7(3) . .
Cu1 O1 C1 C2 171.61(11) . .
O2 C1 C2 C3 1.7(3) . .
O1 C1 C2 C3 -176.73(16) . .
O2 C1 C2 C7 179.62(17) . .
O1 C1 C2 C7 1.2(2) . .
C7 C2 C3 C4 0.9(3) . .
C1 C2 C3 C4 178.82(16) . .
C2 C3 C4 C5 -0.1(3) . .
C2 C3 C4 N1 -178.07(16) . .
O4 N1 C4 C3 -168.45(17) . .
O3 N1 C4 C3 12.3(3) . .
O4 N1 C4 C5 13.4(2) . .
O3 N1 C4 C5 -165.82(17) . .
C3 C4 C5 C6 -1.2(3) . .
N1 C4 C5 C6 176.83(16) . .
C4 C5 C6 C7 1.7(3) . .
C4 C5 C6 N2 -176.04(16) . .
O5 N2 C6 C5 16.9(2) . .
O6 N2 C6 C5 -163.85(16) . .
O5 N2 C6 C7 -161.02(16) . .
O6 N2 C6 C7 18.3(2) . .
C5 C6 C7 C2 -0.9(3) . .
N2 C6 C7 C2 176.81(16) . .
C3 C2 C7 C6 -0.5(3) . .
C1 C2 C7 C6 -178.32(16) . .
C10 N3 C8 N3 -57.63(10) 2_655 2_655
C9 N3 C8 N3 57.68(10) . 2_655
Cu1 N3 C8 N3 179.28(11) . 2_655
C10 N4 C9 N3 59.42(18) . .
C11 N4 C9 N3 -58.86(19) . .
C8 N3 C9 N4 -58.48(18) . .
C10 N3 C9 N4 57.33(18) 2_655 .
Cu1 N3 C9 N4 177.19(11) . .
C9 N4 C10 N3 -59.49(18) . 2_655
C11 N4 C10 N3 58.87(19) . 2_655
C9 N4 C11 N4 59.07(11) . 2_655
C10 N4 C11 N4 -58.96(11) . 2_655
